data_4106952
loop_
_publ_author_name
'Michael J. Bojdys'
'Michael E. Briggs'
'James T. A. Jones'
'Dave J. Adams'
'Samantha Y. Chong'
'Marc Schmidtmann'
'Andrew I. Cooper'

_publ_section_title
;
 Supramolecular Engineering of Intrinsic and Extrinsic Porosity in
 Covalent Organic Cages
;
_journal_name_full 'Journal of the American Chemical Society'
_journal_page_first 16566
_journal_page_last 16571
_journal_paper_doi 10.1021/ja2056374
_journal_volume 133
_journal_year 2011
_chemical_absolute_configuration syn
_chemical_formula_sum 'C120 H96 N12'
_chemical_formula_weight 1706.09
_chemical_name_systematic
; 
 ? 
;
_space_group_IT_number 146
_symmetry_cell_setting trigonal
_symmetry_space_group_name_Hall 'R 3'
_symmetry_space_group_name_H-M 'R 3 :H'
_atom_sites_solution_hydrogens difmap
_atom_sites_solution_primary direct
_atom_sites_solution_secondary difmap
_audit_creation_method SHELXL-97
_cell_angle_alpha 90.00
_cell_angle_beta 90.00
_cell_angle_gamma 120.00
_cell_formula_units_Z 3
_cell_length_a 29.494(5)
_cell_length_b 29.494(5)
_cell_length_c 11.036(3)
_cell_measurement_reflns_used 3303
_cell_measurement_temperature 298(2)
_cell_measurement_theta_max 17.78
_cell_measurement_theta_min 2.32
_cell_volume 8314(3)
_computing_cell_refinement 'Bruker AXS SAINT V7.68A'
_computing_data_collection 'CrystalClear-SM Expert 2.0r6 (Rigaku, 2010)'
_computing_data_reduction 'Bruker AXS SAINT V7.68A'
_computing_structure_refinement 'SHELXL (Sheldrick, 2008)'
_computing_structure_solution 'SHELXD (Sheldrick, 2008)'
_diffrn_ambient_temperature 298(2)
_diffrn_detector_area_resol_mean 28.5714
_diffrn_measured_fraction_theta_full 0.999
_diffrn_measured_fraction_theta_max 0.999
_diffrn_measurement_device
;
CrystalLogic Kappa (3 circle)
;
_diffrn_measurement_device_type 'Rigaku Saturn724+ (2x2 bin mode)'
_diffrn_measurement_method 'profile data from \w-scans'
_diffrn_radiation_source Synchrotron
_diffrn_radiation_wavelength 0.68890
_diffrn_reflns_av_R_equivalents 0.0588
_diffrn_reflns_av_sigmaI/netI 0.0522
_diffrn_reflns_limit_h_max 29
_diffrn_reflns_limit_h_min -29
_diffrn_reflns_limit_k_max 29
_diffrn_reflns_limit_k_min -29
_diffrn_reflns_limit_l_max 11
_diffrn_reflns_limit_l_min -11
_diffrn_reflns_number 17139
_diffrn_reflns_theta_full 20.14
_diffrn_reflns_theta_max 20.14
_diffrn_reflns_theta_min 1.95
_exptl_absorpt_coefficient_mu 0.060
_exptl_absorpt_correction_T_max 0.7445
_exptl_absorpt_correction_T_min 0.6409
_exptl_absorpt_correction_type multi-scan
_exptl_absorpt_process_details 'SADABS 2008/1 (Sheldrick, 2008)'
_exptl_crystal_colour colorless
_exptl_crystal_density_diffrn 1.022
_exptl_crystal_description needle
_exptl_crystal_F_000 2700
_exptl_crystal_size_max 0.10
_exptl_crystal_size_mid 0.01
_exptl_crystal_size_min 0.01
_refine_diff_density_max 0.081
_refine_diff_density_min -0.082
_refine_diff_density_rms 0.018
_refine_ls_abs_structure_details 'Flack H D (1983), Acta Cryst. A39, 876-881'
_refine_ls_abs_structure_Flack -4(4)
_refine_ls_extinction_method none
_refine_ls_goodness_of_fit_ref 0.986
_refine_ls_hydrogen_treatment constr
_refine_ls_matrix_type full
_refine_ls_number_parameters 397
_refine_ls_number_reflns 3878
_refine_ls_number_restraints 1
_refine_ls_restrained_S_all 0.986
_refine_ls_R_factor_all 0.0867
_refine_ls_R_factor_gt 0.0421
_refine_ls_shift/su_max 0.001
_refine_ls_shift/su_mean 0.000
_refine_ls_structure_factor_coef Fsqd
_refine_ls_weighting_details 'calc w=1/[\s^2^(Fo^2^)+(0.0400P)^2^+0.0000P] where P=(Fo^2^+2Fc^2^)/3'
_refine_ls_weighting_scheme calc
_refine_ls_wR_factor_gt 0.0807
_refine_ls_wR_factor_ref 0.0947
_reflns_number_gt 2448
_reflns_number_total 3878
_reflns_threshold_expression >2sigma(I)
_cod_data_source_file ja2056374_si_003.cif
_cod_data_source_block mjr0853
_cod_original_sg_symbol_H-M 'R 3'
_cod_database_code 4106952

loop_
_symmetry_equiv_pos_as_xyz
'x, y, z'
'-y, x-y, z'
'-x+y, -x, z'
'x+2/3, y+1/3, z+1/3'
'-y+2/3, x-y+1/3, z+1/3'
'-x+y+2/3, -x+1/3, z+1/3'
'x+1/3, y+2/3, z+2/3'
'-y+1/3, x-y+2/3, z+2/3'
'-x+y+1/3, -x+2/3, z+2/3'

loop_
_atom_site_label
_atom_site_type_symbol
_atom_site_fract_x
_atom_site_fract_y
_atom_site_fract_z
_atom_site_U_iso_or_equiv
_atom_site_adp_type
_atom_site_occupancy
_atom_site_symmetry_multiplicity
_atom_site_calc_flag
_atom_site_refinement_flags
N1 N 0.45384(16) 0.79812(14) -0.0638(3) 0.0907(10) Uani 1 1 d .
N2 N 0.49005(12) 0.85855(13) 0.1568(3) 0.0889(9) Uani 1 1 d .
N3 N 0.36829(15) 0.84076(13) 0.6452(4) 0.1027(11) Uani 1 1 d .
N4 N 0.25831(14) 0.77711(19) 0.6116(3) 0.1019(11) Uani 1 1 d .
C1 C 0.38619(15) 0.6850(2) -0.0536(4) 0.0887(11) Uani 1 1 d .
H1 H 0.4221 0.6975 -0.0538 0.106 Uiso 1 1 calc R
C2 C 0.36843(19) 0.72067(16) -0.0534(3) 0.0827(11) Uani 1 1 d .
C3 C 0.4051(2) 0.77717(18) -0.0545(4) 0.0917(12) Uani 1 1 d .
H3 H 0.3911 0.7992 -0.0478 0.110 Uiso 1 1 calc R
C4 C 0.48395(16) 0.85526(17) -0.0650(4) 0.0913(12) Uani 1 1 d .
H4 H 0.4598 0.8688 -0.0575 0.110 Uiso 1 1 calc R
C5 C 0.52143(16) 0.87410(16) 0.0443(4) 0.0868(11) Uani 1 1 d .
H5 H 0.5438 0.8583 0.0420 0.104 Uiso 1 1 calc R
C6 C 0.49537(16) 0.82770(17) 0.2272(4) 0.0924(12) Uani 1 1 d .
H6 H 0.5165 0.8142 0.2029 0.111 Uiso 1 1 calc R
C7 C 0.46951(17) 0.81232(16) 0.3461(4) 0.0857(11) Uani 1 1 d .
C8 C 0.48428(15) 0.78640(16) 0.4267(4) 0.0901(11) Uani 1 1 d .
H8 H 0.5079 0.7760 0.4023 0.108 Uiso 1 1 calc R
C9 C 0.46422(17) 0.77540(16) 0.5454(4) 0.0888(12) Uani 1 1 d .
C10 C 0.42957(18) 0.79080(15) 0.5792(4) 0.0901(12) Uani 1 1 d .
H10 H 0.4158 0.7834 0.6573 0.108 Uiso 1 1 calc R
C11 C 0.41416(16) 0.81735(16) 0.4998(4) 0.0878(12) Uani 1 1 d .
C12 C 0.43445(19) 0.82751(15) 0.3827(4) 0.0925(12) Uani 1 1 d .
H12 H 0.4242 0.8448 0.3284 0.111 Uiso 1 1 calc R
C13 C 0.37933(18) 0.83723(16) 0.5357(5) 0.1040(14) Uani 1 1 d .
H13 H 0.3646 0.8477 0.4752 0.125 Uiso 1 1 calc R
C14 C 0.3331(2) 0.8614(2) 0.6658(4) 0.1097(15) Uani 1 1 d .
H14 H 0.3276 0.8748 0.5894 0.132 Uiso 1 1 calc R
C15 C 0.2806(2) 0.8158(2) 0.7103(4) 0.1024(13) Uani 1 1 d .
H15 H 0.2869 0.7995 0.7809 0.123 Uiso 1 1 calc R
C16 C 0.24888(16) 0.7316(2) 0.6328(4) 0.0898(12) Uani 1 1 d .
H16 H 0.2578 0.7246 0.7085 0.108 Uiso 1 1 calc R
C17 C 0.5148(2) 0.8758(2) -0.1807(5) 0.1161(15) Uani 1 1 d .
C18 C 0.5488(3) 0.8592(2) -0.2143(6) 0.155(2) Uani 1 1 d .
H18 H 0.5520 0.8348 -0.1672 0.187 Uiso 1 1 calc R
C19 C 0.5791(4) 0.8793(4) -0.3208(10) 0.260(6) Uani 1 1 d .
H19 H 0.6008 0.8668 -0.3474 0.312 Uiso 1 1 calc R
C20 C 0.5759(5) 0.9170(5) -0.3830(13) 0.264(8) Uani 1 1 d .
H20 H 0.5975 0.9318 -0.4501 0.317 Uiso 1 1 calc R
C21 C 0.5420(5) 0.9344(4) -0.3513(9) 0.251(6) Uani 1 1 d .
H21 H 0.5403 0.9602 -0.3963 0.301 Uiso 1 1 calc R
C22 C 0.5106(3) 0.9124(3) -0.2507(6) 0.166(2) Uani 1 1 d .
H22 H 0.4863 0.9224 -0.2298 0.199 Uiso 1 1 calc R
C23 C 0.5548(2) 0.93327(18) 0.0403(4) 0.0963(13) Uani 1 1 d .
C24 C 0.6063(2) 0.9564(2) 0.0063(4) 0.1153(15) Uani 1 1 d .
H24 H 0.6212 0.9356 -0.0077 0.138 Uiso 1 1 calc R
C25 C 0.6360(3) 1.0090(3) -0.0076(5) 0.152(2) Uani 1 1 d .
H25 H 0.6711 1.0238 -0.0292 0.183 Uiso 1 1 calc R
C26 C 0.6152(4) 1.0403(3) 0.0096(6) 0.167(3) Uani 1 1 d .
H26 H 0.6352 1.0761 -0.0043 0.201 Uiso 1 1 calc R
C27 C 0.5647(4) 1.0188(3) 0.0475(7) 0.179(3) Uani 1 1 d .
H27 H 0.5505 1.0401 0.0629 0.215 Uiso 1 1 calc R
C28 C 0.5342(2) 0.9645(2) 0.0632(5) 0.1414(19) Uani 1 1 d .
H28 H 0.4997 0.9498 0.0894 0.170 Uiso 1 1 calc R
C29 C 0.3570(2) 0.9057(2) 0.7588(7) 0.1297(17) Uani 1 1 d .
C30 C 0.3748(2) 0.8996(3) 0.8654(8) 0.159(2) Uani 1 1 d .
H30 H 0.3729 0.8679 0.8834 0.190 Uiso 1 1 calc R
C31 C 0.3964(3) 0.9403(5) 0.9507(9) 0.222(4) Uani 1 1 d .
H31 H 0.4098 0.9362 1.0234 0.266 Uiso 1 1 calc R
C32 C 0.3973(5) 0.9854(5) 0.9260(13) 0.244(6) Uani 1 1 d .
H32 H 0.4104 1.0122 0.9832 0.293 Uiso 1 1 calc R
C33 C 0.3799(6) 0.9920(4) 0.8213(13) 0.262(6) Uani 1 1 d .
H33 H 0.3814 1.0237 0.8054 0.314 Uiso 1 1 calc R
C34 C 0.3591(3) 0.9525(3) 0.7333(7) 0.207(3) Uani 1 1 d .
H34 H 0.3470 0.9577 0.6597 0.248 Uiso 1 1 calc R
C35 C 0.2427(2) 0.8337(2) 0.7442(6) 0.1416(19) Uani 1 1 d .
C36 C 0.2328(3) 0.8375(3) 0.8629(7) 0.192(3) Uani 1 1 d .
H36 H 0.2502 0.8295 0.9218 0.231 Uiso 1 1 calc R
C37 C 0.1972(4) 0.8531(5) 0.8993(10) 0.280(6) Uani 1 1 d .
H37 H 0.1886 0.8533 0.9802 0.336 Uiso 1 1 calc R
C38 C 0.1754(6) 0.8683(7) 0.8059(17) 0.355(10) Uani 1 1 d .
H38 H 0.1539 0.8818 0.8272 0.426 Uiso 1 1 calc R
C39 C 0.1835(5) 0.8645(5) 0.6890(14) 0.317(8) Uani 1 1 d .
H39 H 0.1661 0.8725 0.6299 0.380 Uiso 1 1 calc R
C40 C 0.2192(3) 0.8481(3) 0.6574(7) 0.210(3) Uani 1 1 d .
H40 H 0.2269 0.8469 0.5762 0.252 Uiso 1 1 calc R

loop_
_atom_site_aniso_label
_atom_site_aniso_U_11
_atom_site_aniso_U_22
_atom_site_aniso_U_33
_atom_site_aniso_U_23
_atom_site_aniso_U_13
_atom_site_aniso_U_12
N1 0.085(3) 0.080(3) 0.095(3) 0.0035(19) 0.006(2) 0.033(2)
N2 0.091(2) 0.081(2) 0.083(3) 0.008(2) 0.010(2) 0.035(2)
N3 0.117(3) 0.097(3) 0.102(3) -0.001(2) 0.005(2) 0.060(2)
N4 0.120(3) 0.115(3) 0.088(3) -0.025(3) -0.021(2) 0.072(3)
C1 0.078(3) 0.082(4) 0.098(3) -0.002(2) 0.002(2) 0.034(4)
C2 0.081(4) 0.073(4) 0.097(3) 0.007(2) 0.003(2) 0.040(4)
C3 0.091(3) 0.077(4) 0.100(3) 0.004(2) -0.003(3) 0.037(3)
C4 0.091(3) 0.076(3) 0.093(4) 0.007(3) 0.004(3) 0.031(3)
C5 0.087(3) 0.080(3) 0.086(3) 0.010(2) 0.007(3) 0.036(3)
C6 0.095(3) 0.084(3) 0.090(4) 0.004(3) 0.002(3) 0.039(3)
C7 0.089(3) 0.085(3) 0.076(3) 0.012(3) 0.000(3) 0.038(3)
C8 0.093(3) 0.092(3) 0.084(3) 0.002(3) 0.001(3) 0.046(3)
C9 0.091(3) 0.089(3) 0.081(4) 0.003(3) -0.003(3) 0.042(3)
C10 0.103(3) 0.084(3) 0.075(3) -0.001(3) 0.000(3) 0.040(3)
C11 0.096(3) 0.083(3) 0.082(4) -0.001(3) 0.002(3) 0.044(3)
C12 0.110(3) 0.089(3) 0.081(4) 0.004(2) -0.005(3) 0.051(3)
C13 0.125(4) 0.096(3) 0.095(4) 0.005(3) 0.003(3) 0.058(3)
C14 0.152(5) 0.104(4) 0.097(4) -0.015(3) -0.011(3) 0.082(4)
C15 0.115(4) 0.115(4) 0.099(3) -0.019(3) -0.010(3) 0.073(3)
C16 0.089(3) 0.109(4) 0.074(3) -0.006(3) 0.001(2) 0.052(3)
C17 0.121(4) 0.094(4) 0.091(4) -0.008(3) 0.009(4) 0.021(3)
C18 0.150(5) 0.128(4) 0.120(5) -0.017(4) 0.055(4) 0.018(4)
C19 0.265(9) 0.139(8) 0.207(11) -0.053(6) 0.124(9) -0.027(8)
C20 0.277(12) 0.157(11) 0.174(10) -0.044(8) 0.103(9) -0.029(9)
C21 0.346(15) 0.155(8) 0.111(7) 0.034(6) 0.033(8) 0.020(8)
C22 0.189(6) 0.136(5) 0.111(5) 0.039(4) 0.001(4) 0.035(5)
C23 0.104(4) 0.084(4) 0.089(3) 0.008(3) 0.004(3) 0.039(4)
C24 0.104(4) 0.097(4) 0.112(4) 0.005(3) 0.010(3) 0.026(3)
C25 0.138(5) 0.116(6) 0.150(5) 0.012(4) 0.014(4) 0.023(5)
C26 0.191(8) 0.093(5) 0.170(6) 0.021(4) 0.010(6) 0.035(6)
C27 0.212(8) 0.097(6) 0.220(7) -0.003(5) 0.005(6) 0.071(5)
C28 0.143(4) 0.089(5) 0.182(6) -0.001(4) 0.017(4) 0.049(4)
C29 0.151(5) 0.102(5) 0.137(5) -0.010(4) 0.002(4) 0.064(4)
C30 0.170(6) 0.163(6) 0.170(6) -0.061(6) -0.051(5) 0.104(5)
C31 0.209(7) 0.239(9) 0.253(10) -0.131(10) -0.102(6) 0.138(8)
C32 0.274(11) 0.198(11) 0.236(13) -0.092(11) -0.010(10) 0.100(8)
C33 0.425(17) 0.135(7) 0.226(11) -0.033(9) 0.044(11) 0.140(9)
C34 0.336(10) 0.116(5) 0.180(7) -0.012(5) 0.023(6) 0.122(6)
C35 0.154(5) 0.176(5) 0.134(5) -0.064(4) -0.040(4) 0.111(4)
C36 0.160(5) 0.276(8) 0.181(7) -0.108(6) -0.022(5) 0.139(5)
C37 0.261(10) 0.437(16) 0.240(12) -0.150(11) -0.035(8) 0.247(11)
C38 0.386(17) 0.478(18) 0.39(2) -0.248(18) -0.133(17) 0.360(15)
C39 0.359(14) 0.417(15) 0.376(18) -0.188(14) -0.161(14) 0.345(14)
C40 0.254(8) 0.275(8) 0.217(8) -0.082(6) -0.084(7) 0.220(8)

loop_
_atom_type_symbol
_atom_type_description
_atom_type_scat_dispersion_real
_atom_type_scat_dispersion_imag
_atom_type_scat_source
C C 0.0029 0.0015 'International Tables Vol C Tables 4.2.6.8 and 6.1.1.4'
H H 0.0000 0.0000 'International Tables Vol C Tables 4.2.6.8 and 6.1.1.4'
N N 0.0057 0.0031 'International Tables Vol C Tables 4.2.6.8 and 6.1.1.4'

loop_
_geom_angle_atom_site_label_1
_geom_angle_atom_site_label_2
_geom_angle_atom_site_label_3
_geom_angle
_geom_angle_site_symmetry_1
_geom_angle_site_symmetry_3
C3 N1 C4 117.1(4) . .
C6 N2 C5 117.1(4) . .
C13 N3 C14 116.6(4) . .
C16 N4 C15 117.8(4) . .
C2 C1 C2 122.0(4) 3_565 .
C2 C1 H1 119.0 3_565 .
C2 C1 H1 119.0 . .
C1 C2 C1 117.9(4) 2_665 .
C1 C2 C3 120.8(5) 2_665 .
C1 C2 C3 121.2(5) . .
N1 C3 C2 125.0(4) . .
N1 C3 H3 117.5 . .
C2 C3 H3 117.5 . .
N1 C4 C17 111.5(4) . .
N1 C4 C5 108.8(3) . .
C17 C4 C5 109.8(4) . .
N1 C4 H4 108.9 . .
C17 C4 H4 108.9 . .
C5 C4 H4 108.9 . .
N2 C5 C23 109.1(4) . .
N2 C5 C4 108.7(3) . .
C23 C5 C4 109.2(3) . .
N2 C5 H5 109.9 . .
C23 C5 H5 109.9 . .
C4 C5 H5 109.9 . .
N2 C6 C7 122.6(4) . .
N2 C6 H6 118.7 . .
C7 C6 H6 118.7 . .
C12 C7 C8 119.2(4) . .
C12 C7 C6 121.3(4) . .
C8 C7 C6 119.2(5) . .
C7 C8 C9 121.1(4) . .
C7 C8 H8 119.5 . .
C9 C8 H8 119.5 . .
C10 C9 C8 118.5(4) . .
C10 C9 C16 120.6(5) . 3_565
C8 C9 C16 120.7(5) . 3_565
C9 C10 C11 121.7(4) . .
C9 C10 H10 119.2 . .
C11 C10 H10 119.2 . .
C12 C11 C10 118.6(4) . .
C12 C11 C13 118.4(5) . .
C10 C11 C13 123.0(5) . .
C7 C12 C11 120.9(4) . .
C7 C12 H12 119.5 . .
C11 C12 H12 119.5 . .
N3 C13 C11 123.3(4) . .
N3 C13 H13 118.4 . .
C11 C13 H13 118.4 . .
N3 C14 C29 109.9(5) . .
N3 C14 C15 107.5(4) . .
C29 C14 C15 111.5(4) . .
N3 C14 H14 109.3 . .
C29 C14 H14 109.3 . .
C15 C14 H14 109.3 . .
N4 C15 C35 109.4(4) . .
N4 C15 C14 107.8(4) . .
C35 C15 C14 111.9(4) . .
N4 C15 H15 109.2 . .
C35 C15 H15 109.2 . .
C14 C15 H15 109.2 . .
N4 C16 C9 123.7(5) . 2_665
N4 C16 H16 118.2 . .
C9 C16 H16 118.2 2_665 .
C18 C17 C22 119.7(6) . .
C18 C17 C4 119.3(6) . .
C22 C17 C4 121.0(7) . .
C17 C18 C19 119.9(9) . .
C17 C18 H18 120.1 . .
C19 C18 H18 120.1 . .
C20 C19 C18 118.6(13) . .
C20 C19 H19 120.7 . .
C18 C19 H19 120.7 . .
C19 C20 C21 122.7(14) . .
C19 C20 H20 118.6 . .
C21 C20 H20 118.6 . .
C20 C21 C22 118.0(12) . .
C20 C21 H21 121.0 . .
C22 C21 H21 121.0 . .
C21 C22 C17 121.0(9) . .
C21 C22 H22 119.5 . .
C17 C22 H22 119.5 . .
C28 C23 C24 118.3(5) . .
C28 C23 C5 121.4(5) . .
C24 C23 C5 120.2(5) . .
C25 C24 C23 121.5(5) . .
C25 C24 H24 119.2 . .
C23 C24 H24 119.2 . .
C26 C25 C24 120.7(7) . .
C26 C25 H25 119.7 . .
C24 C25 H25 119.7 . .
C25 C26 C27 119.3(8) . .
C25 C26 H26 120.3 . .
C27 C26 H26 120.3 . .
C26 C27 C28 119.9(7) . .
C26 C27 H27 120.0 . .
C28 C27 H27 120.0 . .
C23 C28 C27 120.1(6) . .
C23 C28 H28 119.9 . .
C27 C28 H28 119.9 . .
C30 C29 C34 119.3(6) . .
C30 C29 C14 121.3(6) . .
C34 C29 C14 119.3(7) . .
C29 C30 C31 121.0(7) . .
C29 C30 H30 119.5 . .
C31 C30 H30 119.5 . .
C32 C31 C30 119.2(10) . .
C32 C31 H31 120.4 . .
C30 C31 H31 120.4 . .
C33 C32 C31 120.4(13) . .
C33 C32 H32 119.8 . .
C31 C32 H32 119.8 . .
C32 C33 C34 121.7(12) . .
C32 C33 H33 119.1 . .
C34 C33 H33 119.1 . .
C29 C34 C33 118.2(8) . .
C29 C34 H34 120.9 . .
C33 C34 H34 120.9 . .
C36 C35 C40 119.1(7) . .
C36 C35 C15 119.8(6) . .
C40 C35 C15 121.1(6) . .
C35 C36 C37 122.1(8) . .
C35 C36 H36 119.0 . .
C37 C36 H36 119.0 . .
C36 C37 C38 115.8(12) . .
C36 C37 H37 122.1 . .
C38 C37 H37 122.1 . .
C39 C38 C37 123.8(14) . .
C39 C38 H38 118.1 . .
C37 C38 H38 118.1 . .
C38 C39 C40 117.8(13) . .
C38 C39 H39 121.1 . .
C40 C39 H39 121.1 . .
C35 C40 C39 121.1(8) . .
C35 C40 H40 119.4 . .
C39 C40 H40 119.4 . .

loop_
_geom_bond_atom_site_label_1
_geom_bond_atom_site_label_2
_geom_bond_distance
_geom_bond_site_symmetry_2
N1 C3 1.254(4) .
N1 C4 1.460(5) .
N2 C6 1.265(4) .
N2 C5 1.478(5) .
N3 C13 1.269(5) .
N3 C14 1.459(5) .
N4 C16 1.249(5) .
N4 C15 1.473(5) .
C1 C2 1.381(4) 3_565
C1 C2 1.390(4) .
C1 H1 0.9300 .
C2 C1 1.381(4) 2_665
C2 C3 1.464(5) .
C3 H3 0.9300 .
C4 C17 1.509(7) .
C4 C5 1.540(5) .
C4 H4 0.9800 .
C5 C23 1.516(6) .
C5 H5 0.9800 .
C6 C7 1.470(5) .
C6 H6 0.9300 .
C7 C12 1.377(5) .
C7 C8 1.378(5) .
C8 C9 1.407(5) .
C8 H8 0.9300 .
C9 C10 1.362(5) .
C9 C16 1.460(6) 3_565
C10 C11 1.394(5) .
C10 H10 0.9300 .
C11 C12 1.393(5) .
C11 C13 1.469(6) .
C12 H12 0.9300 .
C13 H13 0.9300 .
C14 C29 1.529(7) .
C14 C15 1.537(6) .
C14 H14 0.9800 .
C15 C35 1.505(7) .
C15 H15 0.9800 .
C16 C9 1.460(6) 2_665
C16 H16 0.9300 .
C17 C18 1.368(7) .
C17 C22 1.382(7) .
C18 C19 1.415(10) .
C18 H18 0.9300 .
C19 C20 1.349(17) .
C19 H19 0.9300 .
C20 C21 1.379(15) .
C20 H20 0.9300 .
C21 C22 1.382(11) .
C21 H21 0.9300 .
C22 H22 0.9300 .
C23 C28 1.357(6) .
C23 C24 1.370(5) .
C24 C25 1.355(7) .
C24 H24 0.9300 .
C25 C26 1.352(8) .
C25 H25 0.9300 .
C26 C27 1.360(8) .
C26 H26 0.9300 .
C27 C28 1.402(8) .
C27 H27 0.9300 .
C28 H28 0.9300 .
C29 C30 1.337(7) .
C29 C34 1.380(8) .
C30 C31 1.403(9) .
C30 H30 0.9300 .
C31 C32 1.345(12) .
C31 H31 0.9300 .
C32 C33 1.319(13) .
C32 H32 0.9300 .
C33 C34 1.401(12) .
C33 H33 0.9300 .
C34 H34 0.9300 .
C35 C36 1.359(8) .
C35 C40 1.368(8) .
C36 C37 1.398(10) .
C36 H36 0.9300 .
C37 C38 1.403(16) .
C37 H37 0.9300 .
C38 C39 1.326(16) .
C38 H38 0.9300 .
C39 C40 1.406(10) .
C39 H39 0.9300 .
C40 H40 0.9300 .
